data_7711990
loop_
_publ_author_name
'Karmakar, Gourab'
'Tyagi, Adish'
'Halankar, Kruti K.'
'Nigam, Sandeep'
'Mandal, B. P.'
'Wadawale, A. P.'
'Kedarnath, G.'
'Debnath, Anil K.'

_publ_section_title
;
 Molecular precursor-mediated facile synthesis of phase pure metal-rich
 digenite (Cu<sub>1.8</sub>S) nanocrystals: an efficient anode for
 lithium-ion batteries.
;
_journal_issue 5
_journal_name_full 'Dalton transactions (Cambridge, England : 2003)'
_journal_page_first 1461
_journal_page_last 1475
_journal_paper_doi 10.1039/d2dt03757b
_journal_volume 52
_journal_year 2023
_chemical_formula_sum 'C42 H37 Cl Cu N2 P2 S'
_chemical_formula_weight 762.72
_space_group_crystal_system monoclinic
_space_group_IT_number 14
_space_group_name_Hall '-P 2ybc'
_space_group_name_H-M_alt 'P 1 21/c 1'
_atom_sites_solution_hydrogens geom
_audit_creation_method SHELXL-2014/6
_audit_update_record
;
2022-03-10 deposited with the CCDC.	2022-12-20 downloaded from the CCDC.
;
_cell_angle_alpha 90
_cell_angle_beta 100.940(12)
_cell_angle_gamma 90
_cell_formula_units_Z 4
_cell_length_a 9.8530(14)
_cell_length_b 17.864(2)
_cell_length_c 22.080(3)
_cell_measurement_reflns_used 25
_cell_measurement_temperature 298(2)
_cell_measurement_theta_max 12.1
_cell_measurement_theta_min 10.3
_cell_volume 3815.8(9)
_computing_cell_refinement WinAFC
_computing_data_collection WinAFC
_computing_data_reduction CrystalStructure
_computing_molecular_graphics 'Ortep-3 for windows'
_computing_publication_material 'WinGX 2013.3'
_computing_structure_refinement 'SHELXL-2014/6 (Sheldrick, 2014)'
_computing_structure_solution SIR-2011
_diffrn_ambient_temperature 298(2)
_diffrn_measured_fraction_theta_full 0.999
_diffrn_measured_fraction_theta_max 0.997
_diffrn_measurement_device_type 'Rigaku AFC7S'
_diffrn_measurement_method \w
_diffrn_radiation_type MoK\a
_diffrn_radiation_wavelength 0.71069
_diffrn_reflns_av_R_equivalents 0.0401
_diffrn_reflns_av_unetI/netI 0.1742
_diffrn_reflns_Laue_measured_fraction_full 0.999
_diffrn_reflns_Laue_measured_fraction_max 0.997
_diffrn_reflns_limit_h_max 12
_diffrn_reflns_limit_h_min -12
_diffrn_reflns_limit_k_max 0
_diffrn_reflns_limit_k_min -23
_diffrn_reflns_limit_l_max 16
_diffrn_reflns_limit_l_min -28
_diffrn_reflns_number 10402
_diffrn_reflns_point_group_measured_fraction_full 0.999
_diffrn_reflns_point_group_measured_fraction_max 0.997
_diffrn_reflns_theta_full 25.240
_diffrn_reflns_theta_max 27.519
_diffrn_reflns_theta_min 2.542
_exptl_absorpt_coefficient_mu 0.813
_exptl_absorpt_correction_T_max 0.928
_exptl_absorpt_correction_T_min 0.738
_exptl_absorpt_correction_type psi-scan
_exptl_absorpt_process_details '(North, Phillips & Mathews, 1968)'
_exptl_crystal_colour yellow
_exptl_crystal_density_diffrn 1.328
_exptl_crystal_description block
_exptl_crystal_F_000 1580
_exptl_crystal_size_max 0.200
_exptl_crystal_size_mid 0.100
_exptl_crystal_size_min 0.050
_refine_diff_density_max 0.569
_refine_diff_density_min -0.319
_refine_diff_density_rms 0.076
_refine_ls_extinction_method none
_refine_ls_goodness_of_fit_ref 0.978
_refine_ls_hydrogen_treatment constr
_refine_ls_matrix_type full
_refine_ls_number_parameters 444
_refine_ls_number_reflns 8760
_refine_ls_number_restraints 0
_refine_ls_restrained_S_all 0.978
_refine_ls_R_factor_all 0.2028
_refine_ls_R_factor_gt 0.0645
_refine_ls_shift/su_max 0.000
_refine_ls_shift/su_mean 0.000
_refine_ls_structure_factor_coef Fsqd
_refine_ls_weighting_details 'w=1/[\s^2^(Fo^2^)+(0.0464P)^2^] where P=(Fo^2^+2Fc^2^)/3'
_refine_ls_weighting_scheme calc
_refine_ls_wR_factor_gt 0.1229
_refine_ls_wR_factor_ref 0.1616
_reflns_Friedel_coverage 0.000
_reflns_number_gt 3639
_reflns_number_total 8760
_reflns_threshold_expression 'I > 2\s(I)'
_cod_data_source_file d2dt03757b2.cif
_cod_data_source_block AT-14
_cod_depositor_comments 'Adding full bibliography for 7711990.cif.'
_cod_original_cell_volume 3815.8(10)
_cod_original_sg_symbol_H-M 'P 21/c'
_cod_database_code 7711990
_shelx_space_group_comment
;
The symmetry employed for this shelxl refinement is uniquely defined
by the following loop, which should always be used as a source of
symmetry information in preference to the above space-group names.
They are only intended as comments.
;
_shelx_estimated_absorpt_t_min 0.854
_shelx_estimated_absorpt_t_max 0.960
_shelxl_version_number 2014/6

loop_
_space_group_symop_operation_xyz
'x, y, z'
'-x, y+1/2, -z+1/2'
'-x, -y, -z'
'x, -y-1/2, z-1/2'

loop_
_atom_site_label
_atom_site_type_symbol
_atom_site_fract_x
_atom_site_fract_y
_atom_site_fract_z
_atom_site_U_iso_or_equiv
_atom_site_adp_type
_atom_site_occupancy
_atom_site_site_symmetry_order
_atom_site_calc_flag
_atom_site_refinement_flags_posn
_atom_site_refinement_flags_adp
_atom_site_refinement_flags_occupancy
_atom_site_disorder_assembly
_atom_site_disorder_group
C1 C 0.6053(5) 0.9631(3) 0.5872(3) 0.0478(14) Uani 1 1 d . . . . .
C2 C 0.7064(6) 1.0347(4) 0.5163(3) 0.0558(16) Uani 1 1 d . . . . .
C3 C 0.6398(6) 1.0954(3) 0.5317(3) 0.0569(16) Uani 1 1 d . . . . .
H3 H 0.6488 1.1415 0.5132 0.068 Uiso 1 1 calc R U . . .
C4 C 0.5560(6) 1.0875(3) 0.5764(3) 0.0564(16) Uani 1 1 d . . . . .
C5 C 0.7944(6) 1.0332(4) 0.4688(3) 0.074(2) Uani 1 1 d . . . . .
H5A H 0.7460 1.0563 0.4317 0.112 Uiso 1 1 calc R U . . .
H5B H 0.8158 0.9823 0.4604 0.112 Uiso 1 1 calc R U . . .
H5C H 0.8786 1.0601 0.4836 0.112 Uiso 1 1 calc R U . . .
C6 C 0.4792(8) 1.1541(4) 0.5946(3) 0.096(3) Uani 1 1 d . . . . .
H6A H 0.3878 1.1392 0.5988 0.144 Uiso 1 1 calc R U . . .
H6B H 0.4732 1.1922 0.5635 0.144 Uiso 1 1 calc R U . . .
H6C H 0.5276 1.1736 0.6333 0.144 Uiso 1 1 calc R U . . .
C7 C 0.9266(5) 0.9486(3) 0.6961(2) 0.0401(13) Uani 1 1 d . . . . .
C8 C 0.8687(7) 0.9928(3) 0.7349(3) 0.079(2) Uani 1 1 d . . . . .
H8 H 0.8331 0.9707 0.7667 0.095 Uiso 1 1 calc R U . . .
C9 C 0.8619(9) 1.0701(4) 0.7279(5) 0.116(3) Uani 1 1 d . . . . .
H9 H 0.8219 1.0994 0.7546 0.139 Uiso 1 1 calc R U . . .
C10 C 0.9140(8) 1.1022(4) 0.6819(4) 0.095(3) Uani 1 1 d . . . . .
H10 H 0.9089 1.1539 0.6769 0.114 Uiso 1 1 calc R U . . .
C11 C 0.9731(7) 1.0607(4) 0.6432(3) 0.076(2) Uani 1 1 d . . . . .
H11 H 1.0098 1.0837 0.6121 0.091 Uiso 1 1 calc R U . . .
C12 C 0.9791(6) 0.9839(3) 0.6497(3) 0.0607(17) Uani 1 1 d . . . . .
H12 H 1.0191 0.9554 0.6225 0.073 Uiso 1 1 calc R U . . .
C13 C 1.1088(5) 0.8223(3) 0.7062(2) 0.0393(13) Uani 1 1 d . . . . .
C14 C 1.1395(6) 0.7541(3) 0.6850(3) 0.0545(16) Uani 1 1 d . . . . .
H14 H 1.0678 0.7228 0.6668 0.065 Uiso 1 1 calc R U . . .
C15 C 1.2748(7) 0.7298(4) 0.6898(3) 0.072(2) Uani 1 1 d . . . . .
H15 H 1.2932 0.6837 0.6736 0.087 Uiso 1 1 calc R U . . .
C16 C 1.3806(7) 0.7740(4) 0.7184(3) 0.076(2) Uani 1 1 d . . . . .
H16 H 1.4716 0.7576 0.7234 0.091 Uiso 1 1 calc R U . . .
C17 C 1.3512(6) 0.8426(4) 0.7396(3) 0.078(2) Uani 1 1 d . . . . .
H17 H 1.4228 0.8739 0.7579 0.094 Uiso 1 1 calc R U . . .
C18 C 1.2154(6) 0.8663(3) 0.7341(3) 0.0634(17) Uani 1 1 d . . . . .
H18 H 1.1969 0.9128 0.7497 0.076 Uiso 1 1 calc R U . . .
C19 C 0.8875(5) 0.8247(3) 0.7744(2) 0.0380(12) Uani 1 1 d . . . . .
C20 C 0.7517(6) 0.8291(3) 0.7826(3) 0.0622(17) Uani 1 1 d . . . . .
H20 H 0.6834 0.8446 0.7499 0.075 Uiso 1 1 calc R U . . .
C21 C 0.7163(6) 0.8112(4) 0.8378(3) 0.076(2) Uani 1 1 d . . . . .
H21 H 0.6246 0.8150 0.8422 0.091 Uiso 1 1 calc R U . . .
C22 C 0.8134(7) 0.7879(3) 0.8860(3) 0.0647(17) Uani 1 1 d . . . . .
H22 H 0.7885 0.7760 0.9235 0.078 Uiso 1 1 calc R U . . .
C23 C 0.9477(7) 0.7820(3) 0.8794(3) 0.0632(17) Uani 1 1 d . . . . .
H23 H 1.0145 0.7650 0.9120 0.076 Uiso 1 1 calc R U . . .
C24 C 0.9846(6) 0.8012(3) 0.8241(2) 0.0507(14) Uani 1 1 d . . . . .
H24 H 1.0769 0.7983 0.8203 0.061 Uiso 1 1 calc R U . . .
C25 C 0.8537(5) 0.6144(3) 0.5899(2) 0.0446(13) Uani 1 1 d . . . . .
C26 C 0.9566(6) 0.6405(3) 0.5610(3) 0.0636(17) Uani 1 1 d . . . . .
H26 H 0.9518 0.6892 0.5459 0.076 Uiso 1 1 calc R U . . .
C27 C 1.0672(7) 0.5952(4) 0.5542(3) 0.080(2) Uani 1 1 d . . . . .
H27 H 1.1359 0.6139 0.5347 0.096 Uiso 1 1 calc R U . . .
C28 C 1.0759(7) 0.5241(4) 0.5756(3) 0.080(2) Uani 1 1 d . . . . .
H28 H 1.1501 0.4937 0.5710 0.096 Uiso 1 1 calc R U . . .
C29 C 0.9746(8) 0.4976(4) 0.6039(3) 0.087(2) Uani 1 1 d . . . . .
H29 H 0.9800 0.4488 0.6187 0.104 Uiso 1 1 calc R U . . .
C30 C 0.8638(7) 0.5420(3) 0.6111(3) 0.077(2) Uani 1 1 d . . . . .
H30 H 0.7955 0.5226 0.6305 0.092 Uiso 1 1 calc R U . . .
C31 C 0.6449(5) 0.6298(3) 0.6608(2) 0.0412(13) Uani 1 1 d . . . . .
C32 C 0.7155(6) 0.6346(3) 0.7207(3) 0.0612(17) Uani 1 1 d . . . . .
H32 H 0.7935 0.6649 0.7296 0.073 Uiso 1 1 calc R U . . .
C33 C 0.6740(8) 0.5962(4) 0.7675(3) 0.081(2) Uani 1 1 d . . . . .
H33 H 0.7253 0.5994 0.8073 0.098 Uiso 1 1 calc R U . . .
C34 C 0.5570(8) 0.5529(4) 0.7558(4) 0.082(2) Uani 1 1 d . . . . .
H34 H 0.5280 0.5275 0.7878 0.098 Uiso 1 1 calc R U . . .
C35 C 0.4835(7) 0.5474(4) 0.6972(3) 0.0693(19) Uani 1 1 d . . . . .
H35 H 0.4042 0.5180 0.6891 0.083 Uiso 1 1 calc R U . . .
C36 C 0.5268(6) 0.5854(3) 0.6499(3) 0.0548(15) Uani 1 1 d . . . . .
H36 H 0.4761 0.5812 0.6099 0.066 Uiso 1 1 calc R U . . .
C37 C 0.5800(6) 0.6617(3) 0.5327(2) 0.0443(14) Uani 1 1 d . . . . .
C38 C 0.4593(6) 0.7024(3) 0.5281(3) 0.0688(18) Uani 1 1 d . . . . .
H38 H 0.4512 0.7375 0.5583 0.083 Uiso 1 1 calc R U . . .
C39 C 0.3499(7) 0.6916(4) 0.4792(4) 0.093(3) Uani 1 1 d . . . . .
H39 H 0.2684 0.7185 0.4769 0.112 Uiso 1 1 calc R U . . .
C40 C 0.3633(10) 0.6411(5) 0.4345(4) 0.107(3) Uani 1 1 d . . . . .
H40 H 0.2909 0.6343 0.4012 0.129 Uiso 1 1 calc R U . . .
C41 C 0.4826(10) 0.6001(5) 0.4380(3) 0.104(3) Uani 1 1 d . . . . .
H41 H 0.4907 0.5655 0.4074 0.124 Uiso 1 1 calc R U . . .
C42 C 0.5901(7) 0.6107(4) 0.4872(3) 0.076(2) Uani 1 1 d . . . . .
H42 H 0.6707 0.5829 0.4895 0.092 Uiso 1 1 calc R U . . .
N1 N 0.6911(4) 0.9688(2) 0.54497(19) 0.0450(11) Uani 1 1 d . . . . .
N2 N 0.5379(5) 1.0231(3) 0.6026(2) 0.0556(13) Uani 1 1 d . . . . .
P1 P 0.92661(13) 0.84689(7) 0.69848(6) 0.0367(3) Uani 1 1 d . . . . .
P2 P 0.71491(14) 0.67786(7) 0.60077(6) 0.0393(4) Uani 1 1 d . . . . .
S1 S 0.58195(14) 0.87757(8) 0.61915(7) 0.0509(4) Uani 1 1 d . . . . .
Cu1 Cu 0.77450(6) 0.80028(4) 0.61522(3) 0.0425(2) Uani 1 1 d . . . . .
Cl1 Cl 0.87288(17) 0.83559(8) 0.52738(7) 0.0624(4) Uani 1 1 d . . . . .

loop_
_atom_site_aniso_label
_atom_site_aniso_U_11
_atom_site_aniso_U_22
_atom_site_aniso_U_33
_atom_site_aniso_U_23
_atom_site_aniso_U_13
_atom_site_aniso_U_12
C1 0.044(3) 0.046(4) 0.050(4) 0.003(3) 0.001(3) 0.005(3)
C2 0.049(4) 0.060(4) 0.058(4) 0.004(3) 0.009(3) -0.003(3)
C3 0.060(4) 0.049(4) 0.062(4) 0.007(3) 0.012(3) 0.001(3)
C4 0.060(4) 0.052(4) 0.057(4) 0.001(3) 0.012(3) 0.009(3)
C5 0.068(4) 0.086(5) 0.078(5) 0.013(4) 0.036(4) -0.005(4)
C6 0.137(7) 0.063(5) 0.103(6) 0.016(4) 0.059(5) 0.035(5)
C7 0.034(3) 0.032(3) 0.052(3) -0.006(3) 0.003(3) 0.000(2)
C8 0.101(5) 0.040(4) 0.110(6) -0.014(4) 0.056(5) 0.001(4)
C9 0.141(8) 0.052(5) 0.171(9) -0.019(6) 0.075(7) 0.010(5)
C10 0.100(6) 0.039(4) 0.139(8) 0.008(5) 0.006(6) 0.000(4)
C11 0.092(5) 0.048(4) 0.085(5) 0.010(4) 0.012(4) -0.015(4)
C12 0.072(4) 0.044(4) 0.067(4) -0.002(3) 0.015(4) -0.004(3)
C13 0.033(3) 0.039(3) 0.047(3) -0.005(3) 0.010(2) 0.002(2)
C14 0.049(4) 0.043(4) 0.073(4) -0.006(3) 0.016(3) -0.005(3)
C15 0.056(4) 0.049(4) 0.117(6) -0.008(4) 0.029(4) 0.015(3)
C16 0.044(4) 0.064(5) 0.124(6) 0.011(5) 0.027(4) 0.012(4)
C17 0.030(4) 0.086(6) 0.112(6) 0.000(5) -0.003(4) -0.007(4)
C18 0.046(4) 0.053(4) 0.087(5) -0.007(3) 0.003(3) -0.002(3)
C19 0.043(3) 0.033(3) 0.038(3) -0.003(2) 0.006(3) -0.003(2)
C20 0.046(4) 0.094(5) 0.047(4) 0.012(3) 0.010(3) 0.000(3)
C21 0.056(4) 0.122(6) 0.053(4) 0.015(4) 0.020(3) -0.001(4)
C22 0.077(5) 0.073(5) 0.045(4) 0.009(3) 0.013(4) -0.002(4)
C23 0.082(5) 0.056(4) 0.048(4) 0.007(3) 0.004(4) 0.013(4)
C24 0.046(3) 0.056(4) 0.048(4) -0.004(3) 0.003(3) 0.005(3)
C25 0.052(3) 0.043(3) 0.039(3) -0.002(3) 0.008(3) -0.004(3)
C26 0.075(5) 0.048(4) 0.074(4) -0.007(3) 0.031(4) 0.004(3)
C27 0.076(5) 0.084(6) 0.093(6) -0.011(5) 0.046(4) -0.003(4)
C28 0.077(5) 0.080(6) 0.085(5) -0.012(4) 0.019(4) 0.033(4)
C29 0.108(6) 0.059(5) 0.099(6) 0.024(4) 0.037(5) 0.030(4)
C30 0.085(5) 0.042(4) 0.114(6) 0.013(4) 0.044(4) 0.017(4)
C31 0.047(3) 0.035(3) 0.044(3) 0.005(3) 0.013(3) 0.005(3)
C32 0.065(4) 0.073(4) 0.043(4) 0.006(3) 0.005(3) 0.003(3)
C33 0.091(6) 0.102(6) 0.052(4) 0.018(4) 0.016(4) 0.018(5)
C34 0.114(7) 0.071(5) 0.077(6) 0.029(4) 0.059(5) 0.020(5)
C35 0.077(5) 0.067(5) 0.074(5) 0.010(4) 0.041(4) 0.001(4)
C36 0.062(4) 0.053(4) 0.052(4) 0.003(3) 0.019(3) -0.001(3)
C37 0.056(4) 0.036(3) 0.038(3) 0.010(3) 0.001(3) -0.009(3)
C38 0.072(5) 0.050(4) 0.074(5) 0.001(4) -0.015(4) -0.001(4)
C39 0.078(5) 0.066(5) 0.114(7) 0.023(5) -0.036(5) -0.016(4)
C40 0.116(8) 0.103(7) 0.079(6) 0.006(5) -0.038(5) -0.044(6)
C41 0.118(7) 0.117(8) 0.066(5) -0.033(5) -0.005(5) -0.025(6)
C42 0.072(5) 0.087(5) 0.067(5) -0.021(4) 0.004(4) -0.002(4)
N1 0.042(3) 0.049(3) 0.043(3) 0.010(2) 0.006(2) -0.003(2)
N2 0.067(3) 0.049(3) 0.054(3) 0.012(3) 0.021(3) 0.011(3)
P1 0.0359(8) 0.0335(8) 0.0402(8) -0.0027(6) 0.0057(6) -0.0003(6)
P2 0.0429(8) 0.0355(8) 0.0388(8) 0.0004(6) 0.0064(6) -0.0026(6)
S1 0.0465(9) 0.0489(9) 0.0565(10) 0.0087(7) 0.0076(7) 0.0049(7)
Cu1 0.0469(4) 0.0363(4) 0.0423(4) -0.0013(3) 0.0035(3) -0.0025(3)
Cl1 0.0868(12) 0.0516(9) 0.0548(9) 0.0023(8) 0.0289(8) 0.0008(8)

loop_
_atom_type_symbol
_atom_type_description
_atom_type_scat_dispersion_real
_atom_type_scat_dispersion_imag
_atom_type_scat_source
C C 0.0033 0.0016 'International Tables Vol C Tables 4.2.6.8 and 6.1.1.4'
H H 0.0000 0.0000 'International Tables Vol C Tables 4.2.6.8 and 6.1.1.4'
N N 0.0061 0.0033 'International Tables Vol C Tables 4.2.6.8 and 6.1.1.4'
P P 0.1023 0.0942 'International Tables Vol C Tables 4.2.6.8 and 6.1.1.4'
S S 0.1246 0.1234 'International Tables Vol C Tables 4.2.6.8 and 6.1.1.4'
Cu Cu 0.3201 1.2651 'International Tables Vol C Tables 4.2.6.8 and 6.1.1.4'
Cl Cl 0.1484 0.1585 'International Tables Vol C Tables 4.2.6.8 and 6.1.1.4'

loop_
_geom_angle_atom_site_label_1
_geom_angle_atom_site_label_2
_geom_angle_atom_site_label_3
_geom_angle
_geom_angle_site_symmetry_1
_geom_angle_site_symmetry_3
_geom_angle_publ_flag
N2 C1 N1 120.8(5) . . ?
N2 C1 S1 119.7(4) . . ?
N1 C1 S1 119.5(4) . . ?
C3 C2 N1 118.7(5) . . ?
C3 C2 C5 124.9(6) . . ?
N1 C2 C5 116.4(5) . . ?
C2 C3 C4 118.3(6) . . ?
C2 C3 H3 120.9 . . ?
C4 C3 H3 120.9 . . ?
N2 C4 C3 123.0(5) . . ?
N2 C4 C6 117.1(5) . . ?
C3 C4 C6 119.9(6) . . ?
C2 C5 H5A 109.5 . . ?
C2 C5 H5B 109.5 . . ?
H5A C5 H5B 109.5 . . ?
C2 C5 H5C 109.5 . . ?
H5A C5 H5C 109.5 . . ?
H5B C5 H5C 109.5 . . ?
C4 C6 H6A 109.5 . . ?
C4 C6 H6B 109.5 . . ?
H6A C6 H6B 109.5 . . ?
C4 C6 H6C 109.5 . . ?
H6A C6 H6C 109.5 . . ?
H6B C6 H6C 109.5 . . ?
C8 C7 C12 117.4(5) . . ?
C8 C7 P1 123.9(5) . . ?
C12 C7 P1 118.6(4) . . ?
C7 C8 C9 121.4(7) . . ?
C7 C8 H8 119.3 . . ?
C9 C8 H8 119.3 . . ?
C10 C9 C8 119.3(7) . . ?
C10 C9 H9 120.4 . . ?
C8 C9 H9 120.4 . . ?
C11 C10 C9 121.0(7) . . ?
C11 C10 H10 119.5 . . ?
C9 C10 H10 119.5 . . ?
C10 C11 C12 119.8(7) . . ?
C10 C11 H11 120.1 . . ?
C12 C11 H11 120.1 . . ?
C11 C12 C7 121.1(6) . . ?
C11 C12 H12 119.5 . . ?
C7 C12 H12 119.5 . . ?
C14 C13 C18 118.0(5) . . ?
C14 C13 P1 117.6(4) . . ?
C18 C13 P1 124.3(4) . . ?
C13 C14 C15 121.8(6) . . ?
C13 C14 H14 119.1 . . ?
C15 C14 H14 119.1 . . ?
C16 C15 C14 119.6(6) . . ?
C16 C15 H15 120.2 . . ?
C14 C15 H15 120.2 . . ?
C17 C16 C15 119.1(6) . . ?
C17 C16 H16 120.5 . . ?
C15 C16 H16 120.5 . . ?
C16 C17 C18 120.6(6) . . ?
C16 C17 H17 119.7 . . ?
C18 C17 H17 119.7 . . ?
C13 C18 C17 120.8(6) . . ?
C13 C18 H18 119.6 . . ?
C17 C18 H18 119.6 . . ?
C24 C19 C20 117.1(5) . . ?
C24 C19 P1 124.0(4) . . ?
C20 C19 P1 118.8(4) . . ?
C21 C20 C19 121.2(6) . . ?
C21 C20 H20 119.4 . . ?
C19 C20 H20 119.4 . . ?
C22 C21 C20 120.8(6) . . ?
C22 C21 H21 119.6 . . ?
C20 C21 H21 119.6 . . ?
C21 C22 C23 119.6(6) . . ?
C21 C22 H22 120.2 . . ?
C23 C22 H22 120.2 . . ?
C22 C23 C24 120.0(6) . . ?
C22 C23 H23 120.0 . . ?
C24 C23 H23 120.0 . . ?
C19 C24 C23 121.3(5) . . ?
C19 C24 H24 119.3 . . ?
C23 C24 H24 119.3 . . ?
C30 C25 C26 117.8(5) . . ?
C30 C25 P2 123.2(4) . . ?
C26 C25 P2 119.0(4) . . ?
C25 C26 C27 121.0(6) . . ?
C25 C26 H26 119.5 . . ?
C27 C26 H26 119.5 . . ?
C28 C27 C26 120.6(6) . . ?
C28 C27 H27 119.7 . . ?
C26 C27 H27 119.7 . . ?
C27 C28 C29 118.9(6) . . ?
C27 C28 H28 120.5 . . ?
C29 C28 H28 120.5 . . ?
C28 C29 C30 121.3(7) . . ?
C28 C29 H29 119.4 . . ?
C30 C29 H29 119.4 . . ?
C25 C30 C29 120.5(6) . . ?
C25 C30 H30 119.7 . . ?
C29 C30 H30 119.7 . . ?
C32 C31 C36 117.1(5) . . ?
C32 C31 P2 118.6(4) . . ?
C36 C31 P2 124.2(4) . . ?
C33 C32 C31 121.8(6) . . ?
C33 C32 H32 119.1 . . ?
C31 C32 H32 119.1 . . ?
C32 C33 C34 120.1(7) . . ?
C32 C33 H33 119.9 . . ?
C34 C33 H33 119.9 . . ?
C35 C34 C33 119.8(6) . . ?
C35 C34 H34 120.1 . . ?
C33 C34 H34 120.1 . . ?
C34 C35 C36 119.9(6) . . ?
C34 C35 H35 120.0 . . ?
C36 C35 H35 120.0 . . ?
C35 C36 C31 121.2(6) . . ?
C35 C36 H36 119.4 . . ?
C31 C36 H36 119.4 . . ?
C42 C37 C38 118.4(6) . . ?
C42 C37 P2 124.3(5) . . ?
C38 C37 P2 117.3(4) . . ?
C37 C38 C39 121.0(7) . . ?
C37 C38 H38 119.5 . . ?
C39 C38 H38 119.5 . . ?
C40 C39 C38 119.3(8) . . ?
C40 C39 H39 120.4 . . ?
C38 C39 H39 120.4 . . ?
C39 C40 C41 120.7(8) . . ?
C39 C40 H40 119.6 . . ?
C41 C40 H40 119.6 . . ?
C40 C41 C42 119.5(8) . . ?
C40 C41 H41 120.2 . . ?
C42 C41 H41 120.2 . . ?
C37 C42 C41 121.0(7) . . ?
C37 C42 H42 119.5 . . ?
C41 C42 H42 119.5 . . ?
C2 N1 C1 121.1(5) . . ?
C4 N2 C1 118.2(5) . . ?
C7 P1 C13 103.8(2) . . ?
C7 P1 C19 104.1(2) . . ?
C13 P1 C19 103.6(2) . . ?
C7 P1 Cu1 110.05(17) . . ?
C13 P1 Cu1 117.96(17) . . ?
C19 P1 Cu1 115.80(17) . . ?
C31 P2 C25 101.5(2) . . ?
C31 P2 C37 102.0(2) . . ?
C25 P2 C37 103.9(2) . . ?
C31 P2 Cu1 118.37(18) . . ?
C25 P2 Cu1 115.84(18) . . ?
C37 P2 Cu1 113.26(17) . . ?
C1 S1 Cu1 109.5(2) . . ?
P2 Cu1 P1 125.00(5) . . ?
P2 Cu1 S1 112.34(6) . . ?
P1 Cu1 S1 99.52(6) . . ?
P2 Cu1 Cl1 105.76(6) . . ?
P1 Cu1 Cl1 104.37(6) . . ?
S1 Cu1 Cl1 108.97(6) . . ?

loop_
_geom_bond_atom_site_label_1
_geom_bond_atom_site_label_2
_geom_bond_distance
_geom_bond_site_symmetry_2
_geom_bond_publ_flag
C1 N2 1.340(6) . ?
C1 N1 1.375(6) . ?
C1 S1 1.717(5) . ?
C2 C3 1.343(7) . ?
C2 N1 1.359(7) . ?
C2 C5 1.484(7) . ?
C3 C4 1.409(7) . ?
C3 H3 0.9300 . ?
C4 N2 1.315(7) . ?
C4 C6 1.507(7) . ?
C5 H5A 0.9600 . ?
C5 H5B 0.9600 . ?
C5 H5C 0.9600 . ?
C6 H6A 0.9600 . ?
C6 H6B 0.9600 . ?
C6 H6C 0.9600 . ?
C7 C8 1.366(7) . ?
C7 C12 1.384(7) . ?
C7 P1 1.818(5) . ?
C8 C9 1.389(9) . ?
C8 H8 0.9300 . ?
C9 C10 1.349(10) . ?
C9 H9 0.9300 . ?
C10 C11 1.345(9) . ?
C10 H10 0.9300 . ?
C11 C12 1.379(8) . ?
C11 H11 0.9300 . ?
C12 H12 0.9300 . ?
C13 C14 1.360(7) . ?
C13 C18 1.362(7) . ?
C13 P1 1.825(5) . ?
C14 C15 1.386(7) . ?
C14 H14 0.9300 . ?
C15 C16 1.364(8) . ?
C15 H15 0.9300 . ?
C16 C17 1.362(8) . ?
C16 H16 0.9300 . ?
C17 C18 1.386(7) . ?
C17 H17 0.9300 . ?
C18 H18 0.9300 . ?
C19 C24 1.377(7) . ?
C19 C20 1.386(7) . ?
C19 P1 1.834(5) . ?
C20 C21 1.368(7) . ?
C20 H20 0.9300 . ?
C21 C22 1.356(8) . ?
C21 H21 0.9300 . ?
C22 C23 1.363(8) . ?
C22 H22 0.9300 . ?
C23 C24 1.382(7) . ?
C23 H23 0.9300 . ?
C24 H24 0.9300 . ?
C25 C30 1.373(7) . ?
C25 C26 1.377(7) . ?
C25 P2 1.827(5) . ?
C26 C27 1.389(8) . ?
C26 H26 0.9300 . ?
C27 C28 1.354(8) . ?
C27 H27 0.9300 . ?
C28 C29 1.359(9) . ?
C28 H28 0.9300 . ?
C29 C30 1.383(8) . ?
C29 H29 0.9300 . ?
C30 H30 0.9300 . ?
C31 C32 1.375(7) . ?
C31 C36 1.392(7) . ?
C31 P2 1.821(5) . ?
C32 C33 1.366(8) . ?
C32 H32 0.9300 . ?
C33 C34 1.371(9) . ?
C33 H33 0.9300 . ?
C34 C35 1.360(9) . ?
C34 H34 0.9300 . ?
C35 C36 1.380(7) . ?
C35 H35 0.9300 . ?
C36 H36 0.9300 . ?
C37 C42 1.374(7) . ?
C37 C38 1.381(7) . ?
C37 P2 1.831(5) . ?
C38 C39 1.387(8) . ?
C38 H38 0.9300 . ?
C39 C40 1.362(10) . ?
C39 H39 0.9300 . ?
C40 C41 1.374(10) . ?
C40 H40 0.9300 . ?
C41 C42 1.378(9) . ?
C41 H41 0.9300 . ?
C42 H42 0.9300 . ?
P1 Cu1 2.2964(15) . ?
P2 Cu1 2.2712(15) . ?
S1 Cu1 2.3612(15) . ?
Cu1 Cl1 2.4109(16) . ?

loop_
_geom_hbond_atom_site_label_D
_geom_hbond_atom_site_label_H
_geom_hbond_atom_site_label_A
_geom_hbond_distance_DH
_geom_hbond_distance_HA
_geom_hbond_distance_DA
_geom_hbond_angle_DHA
_geom_hbond_site_symmetry_A
C26 H26 Cl1 0.93 2.74 3.625(6) 160.2 .
C38 H38 S1 0.93 3.01 3.791(6) 142.5 .
C20 H20 S1 0.93 2.93 3.778(6) 152.2 .
C20 H20 S1 0.93 2.93 3.778(6) 152.2 .
C26 H26 Cl1 0.93 2.74 3.625(6) 160.2 .
C38 H38 S1 0.93 3.01 3.791(6) 142.5 .

loop_
_geom_torsion_atom_site_label_1
_geom_torsion_atom_site_label_2
_geom_torsion_atom_site_label_3
_geom_torsion_atom_site_label_4
_geom_torsion
_geom_torsion_site_symmetry_1
_geom_torsion_site_symmetry_2
_geom_torsion_site_symmetry_3
_geom_torsion_site_symmetry_4
_geom_torsion_publ_flag
N1 C2 C3 C4 -0.7(9) . . . . ?
C5 C2 C3 C4 177.9(5) . . . . ?
C2 C3 C4 N2 -1.5(9) . . . . ?
C2 C3 C4 C6 -179.7(6) . . . . ?
C12 C7 C8 C9 0.4(10) . . . . ?
P1 C7 C8 C9 -174.8(6) . . . . ?
C7 C8 C9 C10 -0.2(13) . . . . ?
C8 C9 C10 C11 -0.5(14) . . . . ?
C9 C10 C11 C12 1.0(12) . . . . ?
C10 C11 C12 C7 -0.8(10) . . . . ?
C8 C7 C12 C11 0.1(9) . . . . ?
P1 C7 C12 C11 175.6(5) . . . . ?
C18 C13 C14 C15 -1.6(9) . . . . ?
P1 C13 C14 C15 -178.9(5) . . . . ?
C13 C14 C15 C16 2.3(10) . . . . ?
C14 C15 C16 C17 -2.6(11) . . . . ?
C15 C16 C17 C18 2.2(11) . . . . ?
C14 C13 C18 C17 1.2(9) . . . . ?
P1 C13 C18 C17 178.3(5) . . . . ?
C16 C17 C18 C13 -1.5(10) . . . . ?
C24 C19 C20 C21 0.3(9) . . . . ?
P1 C19 C20 C21 178.2(5) . . . . ?
C19 C20 C21 C22 -0.6(10) . . . . ?
C20 C21 C22 C23 -0.3(11) . . . . ?
C21 C22 C23 C24 1.4(10) . . . . ?
C20 C19 C24 C23 0.9(8) . . . . ?
P1 C19 C24 C23 -176.9(4) . . . . ?
C22 C23 C24 C19 -1.7(9) . . . . ?
C30 C25 C26 C27 -0.6(9) . . . . ?
P2 C25 C26 C27 177.2(5) . . . . ?
C25 C26 C27 C28 0.3(10) . . . . ?
C26 C27 C28 C29 0.0(11) . . . . ?
C27 C28 C29 C30 0.0(12) . . . . ?
C26 C25 C30 C29 0.6(10) . . . . ?
P2 C25 C30 C29 -177.1(5) . . . . ?
C28 C29 C30 C25 -0.3(11) . . . . ?
C36 C31 C32 C33 1.5(9) . . . . ?
P2 C31 C32 C33 -175.7(5) . . . . ?
C31 C32 C33 C34 -1.9(10) . . . . ?
C32 C33 C34 C35 1.1(11) . . . . ?
C33 C34 C35 C36 -0.1(10) . . . . ?
C34 C35 C36 C31 -0.1(9) . . . . ?
C32 C31 C36 C35 -0.5(8) . . . . ?
P2 C31 C36 C35 176.6(4) . . . . ?
C42 C37 C38 C39 0.8(9) . . . . ?
P2 C37 C38 C39 -177.6(5) . . . . ?
C37 C38 C39 C40 -1.3(11) . . . . ?
C38 C39 C40 C41 1.1(12) . . . . ?
C39 C40 C41 C42 -0.4(13) . . . . ?
C38 C37 C42 C41 -0.1(10) . . . . ?
P2 C37 C42 C41 178.2(5) . . . . ?
C40 C41 C42 C37 -0.1(12) . . . . ?
C3 C2 N1 C1 2.4(8) . . . . ?
C5 C2 N1 C1 -176.2(5) . . . . ?
N2 C1 N1 C2 -2.2(8) . . . . ?
S1 C1 N1 C2 176.5(4) . . . . ?
C3 C4 N2 C1 1.8(9) . . . . ?
C6 C4 N2 C1 -179.9(5) . . . . ?
N1 C1 N2 C4 0.0(8) . . . . ?
S1 C1 N2 C4 -178.7(4) . . . . ?
C8 C7 P1 C13 -125.4(5) . . . . ?
C12 C7 P1 C13 59.4(5) . . . . ?
C8 C7 P1 C19 -17.3(6) . . . . ?
C12 C7 P1 C19 167.6(4) . . . . ?
C8 C7 P1 Cu1 107.4(5) . . . . ?
C12 C7 P1 Cu1 -67.8(4) . . . . ?
C14 C13 P1 C7 -154.0(4) . . . . ?
C18 C13 P1 C7 28.8(6) . . . . ?
C14 C13 P1 C19 97.4(5) . . . . ?
C18 C13 P1 C19 -79.7(5) . . . . ?
C14 C13 P1 Cu1 -32.0(5) . . . . ?
C18 C13 P1 Cu1 150.8(4) . . . . ?
C24 C19 P1 C7 -103.5(5) . . . . ?
C20 C19 P1 C7 78.8(5) . . . . ?
C24 C19 P1 C13 4.8(5) . . . . ?
C20 C19 P1 C13 -172.9(4) . . . . ?
C24 C19 P1 Cu1 135.6(4) . . . . ?
C20 C19 P1 Cu1 -42.2(5) . . . . ?
C32 C31 P2 C25 77.6(5) . . . . ?
C36 C31 P2 C25 -99.5(5) . . . . ?
C32 C31 P2 C37 -175.4(4) . . . . ?
C36 C31 P2 C37 7.6(5) . . . . ?
C32 C31 P2 Cu1 -50.4(5) . . . . ?
C36 C31 P2 Cu1 132.6(4) . . . . ?
C30 C25 P2 C31 15.9(6) . . . . ?
C26 C25 P2 C31 -161.7(5) . . . . ?
C30 C25 P2 C37 -89.6(5) . . . . ?
C26 C25 P2 C37 92.7(5) . . . . ?
C30 C25 P2 Cu1 145.5(5) . . . . ?
C26 C25 P2 Cu1 -32.1(5) . . . . ?
C42 C37 P2 C31 -103.8(5) . . . . ?
C38 C37 P2 C31 74.4(5) . . . . ?
C42 C37 P2 C25 1.4(6) . . . . ?
C38 C37 P2 C25 179.6(4) . . . . ?
C42 C37 P2 Cu1 127.9(5) . . . . ?
C38 C37 P2 Cu1 -53.9(5) . . . . ?
N2 C1 S1 Cu1 -156.9(4) . . . . ?
N1 C1 S1 Cu1 24.4(5) . . . . ?
